data_4504177
loop_
_publ_author_name
'Mastropietro, Teresa F.'
'Armentano, Donatella'
'Marino, Nadia'
'De Munno, Giovanni'
'Anastassopoulou, Jane'
'Theophanides, Theophilos'

_publ_section_title
;
 Supramolecular Assemblies of Nucleobase Derivative 1-Mecyt with Mg(II)
 and Ni(II) and Solid-State Transformation of Ni(II) Phase:&#x00A0; A
 Comprehensive Evidence of Their Different Reactivity toward 1-Mecyt
 [1-Mecyt = 1-Methylcytosine]
;
_journal_issue 4
_journal_name_full 'Crystal Growth &amp; Design'
_journal_page_first 609
_journal_paper_doi 10.1021/cg060894k
_journal_volume 7
_journal_year 2007
_chemical_formula_sum 'C5 H13 Cl N3 Ni0.5 O4'
_chemical_formula_weight 243.98
_chemical_name_systematic
; 
 ? 
;
_space_group_IT_number 2
_symmetry_cell_setting triclinic
_symmetry_space_group_name_Hall '-P 1'
_symmetry_space_group_name_H-M 'P -1'
_atom_sites_solution_hydrogens geom
_atom_sites_solution_primary direct
_atom_sites_solution_secondary difmap
_audit_creation_method SHELXL-97
_cell_angle_alpha 104.850(10)
_cell_angle_beta 94.050(10)
_cell_angle_gamma 116.110(10)
_cell_formula_units_Z 2
_cell_length_a 7.5020(10)
_cell_length_b 7.5840(10)
_cell_length_c 10.3830(10)
_cell_measurement_reflns_used 30
_cell_measurement_temperature 293(2)
_cell_measurement_theta_max 30
_cell_measurement_theta_min 15
_cell_volume 501.16(12)
_computing_cell_refinement 'Bruker P3'
_computing_data_collection 'Bruker P3'
_computing_data_reduction 'Bruker XDISK'
_computing_molecular_graphics 'SHELXTL NT Bruker XP'
_computing_publication_material 'SHELXTL NT Package Bruker'
_computing_structure_refinement 'SHELXL-97 (Sheldrick, 1997)'
_computing_structure_solution 'SHELXS-97 (Sheldrick, 1990)'
_diffrn_ambient_temperature 293(2)
_diffrn_measured_fraction_theta_full 0.995
_diffrn_measured_fraction_theta_max 0.995
_diffrn_measurement_device_type 'R3m/V automatic four-circle diffractometer'
_diffrn_measurement_method omega/2-theta-scans
_diffrn_radiation_monochromator graphite
_diffrn_radiation_source 'fine-focus sealed tube'
_diffrn_radiation_type MoK\a
_diffrn_radiation_wavelength 0.71073
_diffrn_reflns_av_R_equivalents 0.0164
_diffrn_reflns_av_sigmaI/netI 0.0166
_diffrn_reflns_limit_h_max 9
_diffrn_reflns_limit_h_min 0
_diffrn_reflns_limit_k_max 8
_diffrn_reflns_limit_k_min -9
_diffrn_reflns_limit_l_max 13
_diffrn_reflns_limit_l_min -13
_diffrn_reflns_number 2668
_diffrn_reflns_theta_full 27.06
_diffrn_reflns_theta_max 27.06
_diffrn_reflns_theta_min 2.08
_diffrn_standards_decay_% 2.3
_diffrn_standards_interval_count 50
_diffrn_standards_number 2
_exptl_absorpt_coefficient_mu 1.284
_exptl_absorpt_correction_T_max 0.972
_exptl_absorpt_correction_T_min 0.954
_exptl_absorpt_correction_type empirical
_exptl_absorpt_process_details psi-scan
_exptl_crystal_colour green
_exptl_crystal_density_diffrn 1.617
_exptl_crystal_density_method 'not measured'
_exptl_crystal_description parallelepiped
_exptl_crystal_F_000 254
_exptl_crystal_size_max 0.032
_exptl_crystal_size_mid 0.020
_exptl_crystal_size_min 0.018
_refine_diff_density_max 0.822
_refine_diff_density_min -0.801
_refine_diff_density_rms 0.087
_refine_ls_extinction_method none
_refine_ls_goodness_of_fit_ref 1.065
_refine_ls_hydrogen_treatment mixed
_refine_ls_matrix_type full
_refine_ls_number_parameters 142
_refine_ls_number_reflns 2201
_refine_ls_number_restraints 9
_refine_ls_restrained_S_all 1.064
_refine_ls_R_factor_all 0.0380
_refine_ls_R_factor_gt 0.0366
_refine_ls_shift/su_max 0.000
_refine_ls_shift/su_mean 0.000
_refine_ls_structure_factor_coef Fsqd
_refine_ls_weighting_details 'calc w=1/[\s^2^(Fo^2^)+(0.0757P)^2^+0.1876P] where P=(Fo^2^+2Fc^2^)/3'
_refine_ls_weighting_scheme calc
_refine_ls_wR_factor_gt 0.1029
_refine_ls_wR_factor_ref 0.1045
_reflns_number_gt 2105
_reflns_number_total 2201
_reflns_threshold_expression >2sigma(I)
_cod_data_source_file cg060894ksi20061207_061444.cif
_cod_data_source_block 2
_cod_depositor_comments
;
The following automatic conversions were performed:

'_symmetry_cell_setting' value 'Triclinic' changed to 'triclinic'
according to /home/saulius/struct/CIF-dictionaries/cif_core.dic
dictionary named 'cif_core.dic' version 2.4.1 from 2010-06-29.

Automatic conversion script
Id: cif_fix_values 1715 2011-07-08 13:25:40Z adriana 
;
_cod_original_cell_volume 501.16(11)
_cod_original_sg_symbol_H-M P-1
_cod_database_code 4504177

loop_
_symmetry_equiv_pos_as_xyz
'x, y, z'
'-x, -y, -z'

loop_
_atom_site_label
_atom_site_type_symbol
_atom_site_fract_x
_atom_site_fract_y
_atom_site_fract_z
_atom_site_U_iso_or_equiv
_atom_site_adp_type
_atom_site_occupancy
_atom_site_symmetry_multiplicity
_atom_site_calc_flag
_atom_site_refinement_flags
Ni1 Ni 0.0000 0.0000 0.0000 0.02259(14) Uani 1 2 d S
Cl1 Cl 0.36676(9) -0.26935(10) 0.07260(6) 0.04249(17) Uani 1 1 d .
O1W O 0.1196(3) -0.1548(3) -0.12279(16) 0.0372(4) Uani 1 1 d D
H2W H 0.236(3) -0.160(6) -0.086(3) 0.060 Uiso 1 1 d D
O2W O 0.0716(3) -0.0915(3) 0.15632(16) 0.0368(4) Uani 1 1 d D
H3W H 0.123(4) 0.007(4) 0.2462(17) 0.060 Uiso 1 1 d D
O3W O 0.2747(2) 0.2699(3) 0.06700(18) 0.0399(4) Uani 1 1 d D
H5W H 0.276(5) 0.396(3) 0.065(4) 0.060 Uiso 1 1 d D
H6W H 0.379(4) 0.276(5) 0.017(3) 0.060 Uiso 1 1 d D
N1 N 0.1257(3) 0.3281(3) 0.60301(17) 0.0298(4) Uani 1 1 d .
C1 C 0.3243(4) 0.3899(4) 0.6840(3) 0.0452(6) Uani 1 1 d .
H1A H 0.4300 0.4751 0.6464 0.054 Uiso 1 1 calc R
H1B H 0.3362 0.2684 0.6823 0.054 Uiso 1 1 calc R
H1C H 0.3365 0.4666 0.7764 0.054 Uiso 1 1 calc R
C2 C 0.0771(3) 0.2178(3) 0.4653(2) 0.0270(4) Uani 1 1 d .
O2 O 0.2053(2) 0.1799(3) 0.41329(16) 0.0388(4) Uani 1 1 d .
N3 N -0.1089(3) 0.1558(3) 0.39178(17) 0.0279(4) Uani 1 1 d .
C4 C -0.2429(3) 0.1999(3) 0.4514(2) 0.0291(4) Uani 1 1 d .
N4 N -0.4253(3) 0.1303(3) 0.3741(2) 0.0415(5) Uani 1 1 d .
H4A H -0.4527 0.0599 0.2893 0.050 Uiso 1 1 calc R
H4B H -0.5153 0.1558 0.4093 0.050 Uiso 1 1 calc R
C5 C -0.1944(3) 0.3168(3) 0.5916(2) 0.0351(5) Uani 1 1 d .
H5 H -0.2862 0.3513 0.6324 0.042 Uiso 1 1 calc R
C6 C -0.0092(4) 0.3755(3) 0.6629(2) 0.0336(4) Uani 1 1 d .
H6 H 0.0267 0.4503 0.7553 0.040 Uiso 1 1 calc R
H1W H 0.139(5) -0.133(6) -0.2088(19) 0.060 Uiso 1 1 d D
H4W H 0.181(4) -0.119(5) 0.136(3) 0.060 Uiso 1 1 d D

loop_
_atom_site_aniso_label
_atom_site_aniso_U_11
_atom_site_aniso_U_22
_atom_site_aniso_U_33
_atom_site_aniso_U_23
_atom_site_aniso_U_13
_atom_site_aniso_U_12
Ni1 0.0240(2) 0.0243(2) 0.01861(19) 0.00339(13) 0.00196(13) 0.01295(15)
Cl1 0.0452(3) 0.0472(3) 0.0460(3) 0.0134(3) 0.0118(3) 0.0318(3)
O1W 0.0455(9) 0.0477(9) 0.0270(7) 0.0076(7) 0.0072(7) 0.0318(8)
O2W 0.0452(9) 0.0443(9) 0.0285(7) 0.0105(7) 0.0048(7) 0.0287(8)
O3W 0.0321(8) 0.0334(8) 0.0442(9) 0.0060(7) 0.0040(7) 0.0112(6)
N1 0.0330(9) 0.0274(8) 0.0221(8) 0.0021(7) -0.0005(7) 0.0127(7)
C1 0.0433(13) 0.0459(13) 0.0331(11) -0.0006(10) -0.0113(10) 0.0199(11)
C2 0.0311(9) 0.0262(9) 0.0225(9) 0.0061(7) 0.0038(7) 0.0139(8)
O2 0.0358(8) 0.0515(9) 0.0286(8) 0.0029(7) 0.0036(6) 0.0260(7)
N3 0.0287(8) 0.0296(8) 0.0226(8) 0.0058(7) 0.0030(6) 0.0131(7)
C4 0.0301(9) 0.0262(9) 0.0312(10) 0.0109(8) 0.0072(8) 0.0126(8)
N4 0.0312(9) 0.0496(11) 0.0406(11) 0.0082(9) 0.0051(8) 0.0202(9)
C5 0.0390(11) 0.0347(10) 0.0335(11) 0.0078(9) 0.0132(9) 0.0201(9)
C6 0.0452(12) 0.0259(9) 0.0239(9) 0.0029(8) 0.0068(8) 0.0149(9)

loop_
_atom_type_symbol
_atom_type_description
_atom_type_scat_dispersion_real
_atom_type_scat_dispersion_imag
_atom_type_scat_source
C C 0.0033 0.0016 'International Tables Vol C Tables 4.2.6.8 and 6.1.1.4'
H H 0.0000 0.0000 'International Tables Vol C Tables 4.2.6.8 and 6.1.1.4'
N N 0.0061 0.0033 'International Tables Vol C Tables 4.2.6.8 and 6.1.1.4'
Cl Cl 0.1484 0.1585 'International Tables Vol C Tables 4.2.6.8 and 6.1.1.4'
O O 0.0106 0.0060 'International Tables Vol C Tables 4.2.6.8 and 6.1.1.4'
Ni Ni 0.3393 1.1124 'International Tables Vol C Tables 4.2.6.8 and 6.1.1.4'

loop_
_geom_angle_atom_site_label_1
_geom_angle_atom_site_label_2
_geom_angle_atom_site_label_3
_geom_angle
_geom_angle_site_symmetry_1
_geom_angle_site_symmetry_3
O1W Ni1 O1W 180.00(7) 2 .
O1W Ni1 O2W 89.79(7) 2 .
O1W Ni1 O2W 90.21(7) . .
O1W Ni1 O2W 90.21(7) 2 2
O1W Ni1 O2W 89.79(7) . 2
O2W Ni1 O2W 180.00(8) . 2
O1W Ni1 O3W 92.25(7) 2 2
O1W Ni1 O3W 87.75(7) . 2
O2W Ni1 O3W 89.61(7) . 2
O2W Ni1 O3W 90.39(7) 2 2
O1W Ni1 O3W 87.75(7) 2 .
O1W Ni1 O3W 92.25(7) . .
O2W Ni1 O3W 90.39(7) . .
O2W Ni1 O3W 89.61(7) 2 .
O3W Ni1 O3W 180.00(9) 2 .
C6 N1 C2 120.60(18) . .
C6 N1 C1 120.23(19) . .
C2 N1 C1 119.16(19) . .
O2 C2 N3 122.15(18) . .
O2 C2 N1 118.93(18) . .
N3 C2 N1 118.91(18) . .
C4 N3 C2 120.41(17) . .
N3 C4 N4 117.55(19) . .
N3 C4 C5 121.56(19) . .
N4 C4 C5 120.9(2) . .
C6 C5 C4 117.0(2) . .
C5 C6 N1 121.51(19) . .

loop_
_geom_bond_atom_site_label_1
_geom_bond_atom_site_label_2
_geom_bond_distance
_geom_bond_site_symmetry_2
Ni1 O1W 2.0320(16) 2
Ni1 O1W 2.0320(16) .
Ni1 O2W 2.0460(16) .
Ni1 O2W 2.0460(16) 2
Ni1 O3W 2.0676(16) 2
Ni1 O3W 2.0676(16) .
N1 C6 1.355(3) .
N1 C2 1.386(3) .
N1 C1 1.467(3) .
C2 O2 1.240(3) .
C2 N3 1.356(3) .
N3 C4 1.336(3) .
C4 N4 1.337(3) .
C4 C5 1.420(3) .
C5 C6 1.348(3) .

loop_
_geom_hbond_atom_site_label_D
_geom_hbond_atom_site_label_H
_geom_hbond_atom_site_label_A
_geom_hbond_distance_DH
_geom_hbond_distance_HA
_geom_hbond_distance_DA
_geom_hbond_angle_DHA
_geom_hbond_site_symmetry_A
O1W H2W Cl1 0.950(10) 2.353(19) 3.1781(18) 145(3) .
O1W H1W N3 0.959(10) 1.851(13) 2.786(2) 164(3) 2
O2W H3W O2 0.957(10) 1.755(10) 2.711(2) 177(3) .
O2W H4W Cl1 0.956(10) 2.195(13) 3.1272(17) 164(3) .
O3W H5W Cl1 0.961(10) 2.295(13) 3.2336(19) 165(3) 1_565
O3W H6W Cl1 0.963(10) 2.191(11) 3.1454(19) 170(3) 2_655
N4 H4A Cl1 0.86 2.62 3.421(2) 156.3 1_455
N4 H4B O2 0.86 2.19 2.998(3) 157.4 1_455
